data_2226224
loop_
_publ_author_name
'Pochodylo, Amy L.'
'LaDuca, Robert L.'

_publ_section_title
;
 <i>catena</i>-Poly[[diaquacadmium(II)]bis(\m-2,2-dimethylbutanedioato-\k^4^<i>O</i>,<i>O</i>':<i>O</i>'',<i>O</i>''')[diaquacadmium(II)]-\m-1,4-bis(3-pyridylmethyl)piperazine-\k^2^<i>N</i>^3^:<i>N</i>^3'^]
;
_journal_coeditor_code LH5049
_journal_issue 6
_journal_name_full 'Acta Crystallographica Section E'
_journal_page_first m708
_journal_paper_doi 10.1107/S1600536810018799
_journal_volume 66
_journal_year 2010
_chemical_formula_iupac '[Cd2 (C6 H8 O4)2 (C16 H20 N4) (H2 O)4]'
_chemical_formula_moiety 'C14 H22 Cd N2 O6'
_chemical_formula_sum 'C14 H22 Cd N2 O6'
_chemical_formula_weight 426.74
_chemical_name_systematic
;
<i>catena</i>-Poly[[diaquacadmium(II)]bis(\m-2,2-dimethylbutanedioato-
\k^4^<i>O</i>,<i>O</i>':<i>O</i>'',<i>O</i>''')[diaquacadmium(II)]-\m-
1,4-bis(3-pyridylmethyl)piperazine-\k^2^<i>N</i>^3^:<i>N</i>^3'^]
;
_space_group_IT_number 2
_symmetry_cell_setting triclinic
_symmetry_space_group_name_Hall '-P 1'
_symmetry_space_group_name_H-M 'P -1'
_atom_sites_solution_hydrogens geom
_atom_sites_solution_primary direct
_atom_sites_solution_secondary difmap
_audit_creation_method SHELXL-97
_cell_angle_alpha 114.461(3)
_cell_angle_beta 101.274(3)
_cell_angle_gamma 106.687(2)
_cell_formula_units_Z 2
_cell_length_a 9.275(3)
_cell_length_b 10.378(3)
_cell_length_c 10.625(5)
_cell_measurement_reflns_used 12027
_cell_measurement_temperature 173(2)
_cell_measurement_theta_max 25.35
_cell_measurement_theta_min 2.26
_cell_volume 831.7(5)
_computing_cell_refinement 'SAINT (Bruker, 2006)'
_computing_data_collection 'APEX2 (Bruker, 2006)'
_computing_data_reduction 'SAINT (Bruker, 2006)'
_computing_molecular_graphics
;
<i>CrystalMaker</i> (Palmer, 2007)
;
_computing_publication_material 'SHELXL97 (Sheldrick, 2008)'
_computing_structure_refinement 'SHELXL97 (Sheldrick, 2008)'
_computing_structure_solution 'SHELXS97 (Sheldrick, 2008)'
_diffrn_ambient_temperature 173(2)
_diffrn_measured_fraction_theta_full 1.000
_diffrn_measured_fraction_theta_max 0.998
_diffrn_measurement_device_type 'Bruker APEXII'
_diffrn_measurement_method \w-\f
_diffrn_radiation_monochromator graphite
_diffrn_radiation_source 'fine-focus sealed tube'
_diffrn_radiation_type MoK\a
_diffrn_radiation_wavelength 0.71073
_diffrn_reflns_av_R_equivalents 0.0576
_diffrn_reflns_av_sigmaI/netI 0.0488
_diffrn_reflns_limit_h_max 11
_diffrn_reflns_limit_h_min -11
_diffrn_reflns_limit_k_max 12
_diffrn_reflns_limit_k_min -12
_diffrn_reflns_limit_l_max 12
_diffrn_reflns_limit_l_min -12
_diffrn_reflns_number 12027
_diffrn_reflns_theta_full 25.00
_diffrn_reflns_theta_max 25.35
_diffrn_reflns_theta_min 2.26
_diffrn_standards_decay_% '< 1'
_diffrn_standards_interval_count 0
_diffrn_standards_number 0
_exptl_absorpt_coefficient_mu 1.344
_exptl_absorpt_correction_T_max 0.8404
_exptl_absorpt_correction_T_min 0.7230
_exptl_absorpt_correction_type multi-scan
_exptl_absorpt_process_details '(SADABS; Sheldrick, 1996)'
_exptl_crystal_colour colourless
_exptl_crystal_density_diffrn 1.704
_exptl_crystal_density_method 'not measured'
_exptl_crystal_description block
_exptl_crystal_F_000 432
_exptl_crystal_size_max 0.26
_exptl_crystal_size_mid 0.18
_exptl_crystal_size_min 0.13
_refine_diff_density_max 0.645
_refine_diff_density_min -1.065
_refine_ls_extinction_method none
_refine_ls_goodness_of_fit_ref 1.159
_refine_ls_hydrogen_treatment mixed
_refine_ls_matrix_type full
_refine_ls_number_parameters 222
_refine_ls_number_reflns 3047
_refine_ls_number_restraints 6
_refine_ls_restrained_S_all 1.159
_refine_ls_R_factor_all 0.0360
_refine_ls_R_factor_gt 0.0352
_refine_ls_shift/su_max 0.000
_refine_ls_shift/su_mean 0.000
_refine_ls_structure_factor_coef Fsqd
_refine_ls_weighting_details 'calc w=1/[\s^2^(Fo^2^)+(0.0539P)^2^+0.0373P] where P=(Fo^2^+2Fc^2^)/3'
_refine_ls_weighting_scheme calc
_refine_ls_wR_factor_gt 0.0978
_refine_ls_wR_factor_ref 0.0985
_reflns_number_gt 2909
_reflns_number_total 3047
_reflns_threshold_expression I>2\s(I)
_cod_data_source_file lh5049.cif
_cod_data_source_block I
_cod_original_cell_volume 831.6(5)
_cod_database_code 2226224
_cod_database_fobs_code 2226224

loop_
_symmetry_equiv_pos_as_xyz
'x, y, z'
'-x, -y, -z'

loop_
_atom_site_type_symbol
_atom_site_label
_atom_site_fract_x
_atom_site_fract_y
_atom_site_fract_z
_atom_site_U_iso_or_equiv
_atom_site_adp_type
_atom_site_calc_flag
_atom_site_refinement_flags
_atom_site_occupancy
_atom_site_disorder_assembly
_atom_site_disorder_group
Cd Cd1 0.18482(2) 0.45331(2) 0.36199(2) 0.03562(13) Uani d . 1 . .
O O1 0.0456(2) 0.6107(3) 0.3511(2) 0.0425(5) Uani d . 1 . .
O O2 -0.0444(3) 0.3806(3) 0.1510(3) 0.0436(5) Uani d . 1 . .
O O3 -0.3418(3) 0.5696(3) 0.4297(3) 0.0452(5) Uani d . 1 . .
O O4 -0.2497(3) 0.3895(3) 0.3798(3) 0.0423(5) Uani d . 1 . .
O O5 -0.0262(3) 0.2695(3) 0.3722(3) 0.0413(5) Uani d D 1 . .
H H5C -0.098(4) 0.297(5) 0.346(4) 0.050 Uiso d D 1 . .
H H5D -0.007(4) 0.295(4) 0.461(2) 0.050 Uiso d D 1 . .
O O6 0.4016(3) 0.6335(3) 0.3687(3) 0.0389(5) Uani d D 1 . .
H H6C 0.483(3) 0.611(4) 0.379(4) 0.047 Uiso d D 1 . .
H H6D 0.430(4) 0.720(3) 0.441(3) 0.047 Uiso d D 1 . .
N N1 0.2421(3) 0.2552(3) 0.2065(3) 0.0369(5) Uani d . 1 . .
N N2 0.5008(3) 0.0578(3) 0.3970(3) 0.0367(5) Uani d . 1 . .
C C1 0.1678(4) 0.1796(4) 0.0587(4) 0.0418(7) Uani d . 1 . .
H H1 0.0989 0.2150 0.0165 0.050 Uiso calc R 1 . .
C C2 0.1890(4) 0.0519(4) -0.0333(4) 0.0460(8) Uani d . 1 . .
H H2 0.1354 0.0005 -0.1376 0.055 Uiso calc R 1 . .
C C3 0.2875(4) -0.0005(4) 0.0262(4) 0.0435(7) Uani d . 1 . .
H H3 0.2997 -0.0904 -0.0364 0.052 Uiso calc R 1 . .
C C4 0.3700(4) 0.0788(4) 0.1793(4) 0.0375(6) Uani d . 1 . .
C C5 0.3413(4) 0.2057(4) 0.2633(4) 0.0392(7) Uani d . 1 . .
H H5 0.3956 0.2609 0.3677 0.047 Uiso calc R 1 . .
C C6 0.4891(4) 0.0317(4) 0.2474(4) 0.0405(7) Uani d . 1 . .
H H6A 0.4588 -0.0801 0.1810 0.049 Uiso calc R 1 . .
H H6B 0.5971 0.0900 0.2520 0.049 Uiso calc R 1 . .
C C7 0.3498(4) -0.0430(4) 0.3945(4) 0.0402(7) Uani d . 1 . .
H H7A 0.3231 -0.1530 0.3243 0.048 Uiso calc R 1 . .
H H7B 0.2605 -0.0176 0.3595 0.048 Uiso calc R 1 . .
C C8 0.6337(4) 0.0216(4) 0.4535(4) 0.0400(7) Uani d . 1 . .
H H8A 0.7361 0.0906 0.4580 0.048 Uiso calc R 1 . .
H H8B 0.6126 -0.0871 0.3846 0.048 Uiso calc R 1 . .
C C9 -0.0570(4) 0.5055(4) 0.2235(3) 0.0373(7) Uani d . 1 . .
C C10 -0.2056(4) 0.5280(4) 0.1593(4) 0.0390(7) Uani d . 1 . .
C C11 -0.3507(4) 0.4289(4) 0.1793(3) 0.0400(7) Uani d . 1 . .
H H11A -0.4454 0.4496 0.1483 0.048 Uiso calc R 1 . .
H H11B -0.3787 0.3173 0.1142 0.048 Uiso calc R 1 . .
C C12 -0.3141(3) 0.4641(4) 0.3390(3) 0.0377(7) Uani d . 1 . .
C C13 -0.2436(4) 0.4650(4) -0.0073(4) 0.0471(8) Uani d . 1 . .
H H13A -0.3426 0.4721 -0.0503 0.071 Uiso calc R 1 . .
H H13B -0.2585 0.3561 -0.0552 0.071 Uiso calc R 1 . .
H H13C -0.1540 0.5264 -0.0228 0.071 Uiso calc R 1 . .
C C14 -0.1754(4) 0.6995(4) 0.2367(4) 0.0478(8) Uani d . 1 . .
H H14A -0.0781 0.7601 0.2292 0.072 Uiso calc R 1 . .
H H14B -0.1607 0.7363 0.3414 0.072 Uiso calc R 1 . .
H H14C -0.2681 0.7121 0.1892 0.072 Uiso calc R 1 . .

loop_
_atom_site_aniso_label
_atom_site_aniso_U_11
_atom_site_aniso_U_22
_atom_site_aniso_U_33
_atom_site_aniso_U_12
_atom_site_aniso_U_13
_atom_site_aniso_U_23
Cd1 0.03706(18) 0.03714(18) 0.03548(19) 0.01797(13) 0.01430(13) 0.01828(14)
O1 0.0399(12) 0.0476(12) 0.0378(12) 0.0189(10) 0.0107(10) 0.0205(10)
O2 0.0480(13) 0.0440(12) 0.0446(12) 0.0250(10) 0.0183(10) 0.0223(11)
O3 0.0475(13) 0.0516(14) 0.0391(12) 0.0263(11) 0.0185(10) 0.0197(11)
O4 0.0431(12) 0.0469(12) 0.0427(12) 0.0227(10) 0.0174(10) 0.0239(11)
O5 0.0441(13) 0.0429(13) 0.0388(13) 0.0205(11) 0.0149(11) 0.0205(11)
O6 0.0414(12) 0.0383(12) 0.0373(13) 0.0188(10) 0.0139(10) 0.0177(11)
N1 0.0372(13) 0.0380(13) 0.0382(14) 0.0173(11) 0.0150(11) 0.0194(12)
N2 0.0397(13) 0.0369(13) 0.0395(14) 0.0181(11) 0.0170(11) 0.0215(12)
C1 0.0429(17) 0.0438(17) 0.0412(17) 0.0193(14) 0.0141(14) 0.0230(15)
C2 0.0541(19) 0.0447(18) 0.0343(17) 0.0216(15) 0.0125(15) 0.0161(15)
C3 0.0505(18) 0.0384(16) 0.0423(18) 0.0214(14) 0.0194(15) 0.0175(15)
C4 0.0427(16) 0.0366(15) 0.0379(16) 0.0167(13) 0.0190(14) 0.0204(13)
C5 0.0393(16) 0.0405(16) 0.0379(16) 0.0172(13) 0.0135(13) 0.0193(14)
C6 0.0492(18) 0.0394(16) 0.0417(17) 0.0224(14) 0.0221(14) 0.0226(15)
C7 0.0386(15) 0.0405(16) 0.0454(17) 0.0177(13) 0.0165(13) 0.0234(15)
C8 0.0404(16) 0.0403(16) 0.0456(17) 0.0197(13) 0.0181(13) 0.0236(14)
C9 0.0398(16) 0.0461(17) 0.0380(16) 0.0211(14) 0.0201(14) 0.0264(15)
C10 0.0426(17) 0.0429(17) 0.0370(17) 0.0206(14) 0.0142(14) 0.0227(15)
C11 0.0368(16) 0.0447(17) 0.0396(17) 0.0207(14) 0.0114(13) 0.0205(15)
C12 0.0316(16) 0.0445(18) 0.0385(16) 0.0153(14) 0.0144(13) 0.0217(15)
C13 0.053(2) 0.058(2) 0.0372(17) 0.0269(17) 0.0162(15) 0.0268(16)
C14 0.058(2) 0.0441(18) 0.052(2) 0.0275(16) 0.0221(17) 0.0280(16)

loop_
_atom_type_symbol
_atom_type_description
_atom_type_scat_dispersion_real
_atom_type_scat_dispersion_imag
_atom_type_scat_source
C C 0.0033 0.0016 'International Tables Vol C Tables 4.2.6.8 and 6.1.1.4'
H H 0.0000 0.0000 'International Tables Vol C Tables 4.2.6.8 and 6.1.1.4'
N N 0.0061 0.0033 'International Tables Vol C Tables 4.2.6.8 and 6.1.1.4'
O O 0.0106 0.0060 'International Tables Vol C Tables 4.2.6.8 and 6.1.1.4'
Cd Cd -0.8075 1.2024 'International Tables Vol C Tables 4.2.6.8 and 6.1.1.4'

loop_
_geom_angle_atom_site_label_1
_geom_angle_atom_site_label_2
_geom_angle_atom_site_label_3
_geom_angle_site_symmetry_1
_geom_angle_site_symmetry_3
_geom_angle
_geom_angle_publ_flag
H14B C14 H14C . . 109.5 ?
O6 Cd1 N1 . . 90.10(9) ?
O6 Cd1 O5 . . 175.51(7) ?
N1 Cd1 O5 . . 90.19(9) ?
O6 Cd1 O4 . 2_566 90.71(8) ?
N1 Cd1 O4 . 2_566 138.03(8) ?
O5 Cd1 O4 . 2_566 86.08(8) ?
O6 Cd1 O1 . . 86.80(8) ?
N1 Cd1 O1 . . 140.28(8) ?
O5 Cd1 O1 . . 95.83(8) ?
O4 Cd1 O1 2_566 . 81.63(8) ?
O6 Cd1 O2 . . 106.73(8) ?
N1 Cd1 O2 . . 88.92(8) ?
O5 Cd1 O2 . . 77.76(8) ?
O4 Cd1 O2 2_566 . 130.56(8) ?
O1 Cd1 O2 . . 54.59(7) ?
O6 Cd1 O3 . 2_566 95.93(8) ?
N1 Cd1 O3 . 2_566 85.50(8) ?
O5 Cd1 O3 . 2_566 79.62(8) ?
O4 Cd1 O3 2_566 2_566 52.70(8) ?
O1 Cd1 O3 . 2_566 134.21(7) ?
O2 Cd1 O3 . 2_566 156.67(9) ?
O6 Cd1 C9 . . 98.97(9) ?
N1 Cd1 C9 . . 115.36(9) ?
O5 Cd1 C9 . . 84.95(9) ?
O4 Cd1 C9 2_566 . 105.92(9) ?
O1 Cd1 C9 . . 27.43(8) ?
O2 Cd1 C9 . . 27.24(8) ?
O3 Cd1 C9 2_566 . 154.14(8) ?
C9 O1 Cd1 . . 92.76(18) ?
C9 O2 Cd1 . . 90.42(18) ?
C12 O3 Cd1 . 2_566 89.11(19) ?
C12 O4 Cd1 . 2_566 96.79(19) ?
Cd1 O5 H5C . . 96(3) ?
Cd1 O5 H5D . . 107(3) ?
H5C O5 H5D . . 108(3) ?
Cd1 O6 H6C . . 111(3) ?
Cd1 O6 H6D . . 110(3) ?
H6C O6 H6D . . 106(3) ?
C5 N1 C1 . . 118.2(3) ?
C5 N1 Cd1 . . 120.3(2) ?
C1 N1 Cd1 . . 121.3(2) ?
C6 N2 C7 . . 111.3(3) ?
C6 N2 C8 . . 108.4(2) ?
C7 N2 C8 . . 108.8(2) ?
N1 C1 C2 . . 121.6(3) ?
N1 C1 H1 . . 119.2 ?
C2 C1 H1 . . 119.2 ?
C3 C2 C1 . . 119.8(3) ?
C3 C2 H2 . . 120.1 ?
C1 C2 H2 . . 120.1 ?
C2 C3 C4 . . 119.8(3) ?
C2 C3 H3 . . 120.1 ?
C4 C3 H3 . . 120.1 ?
C5 C4 C3 . . 116.5(3) ?
C5 C4 C6 . . 122.3(3) ?
C3 C4 C6 . . 121.2(3) ?
N1 C5 C4 . . 124.1(3) ?
N1 C5 H5 . . 118.0 ?
C4 C5 H5 . . 118.0 ?
N2 C6 C4 . . 115.3(3) ?
N2 C6 H6A . . 108.5 ?
C4 C6 H6A . . 108.5 ?
N2 C6 H6B . . 108.5 ?
C4 C6 H6B . . 108.5 ?
H6A C6 H6B . . 107.5 ?
N2 C7 C8 . 2_656 110.9(3) ?
N2 C7 H7A . . 109.5 ?
C8 C7 H7A 2_656 . 109.5 ?
N2 C7 H7B . . 109.5 ?
C8 C7 H7B 2_656 . 109.5 ?
H7A C7 H7B . . 108.1 ?
N2 C8 C7 . 2_656 111.1(2) ?
N2 C8 H8A . . 109.4 ?
C7 C8 H8A 2_656 . 109.4 ?
N2 C8 H8B . . 109.4 ?
C7 C8 H8B 2_656 . 109.4 ?
H8A C8 H8B . . 108.0 ?
O2 C9 O1 . . 121.9(3) ?
O2 C9 C10 . . 119.1(3) ?
O1 C9 C10 . . 118.9(3) ?
O2 C9 Cd1 . . 62.34(16) ?
O1 C9 Cd1 . . 59.80(16) ?
C10 C9 Cd1 . . 171.7(2) ?
C14 C10 C13 . . 110.1(3) ?
C14 C10 C9 . . 110.8(3) ?
C13 C10 C9 . . 109.0(3) ?
C14 C10 C11 . . 111.3(3) ?
C13 C10 C11 . . 107.9(3) ?
C9 C10 C11 . . 107.5(3) ?
C12 C11 C10 . . 112.2(3) ?
C12 C11 H11A . . 109.2 ?
C10 C11 H11A . . 109.2 ?
C12 C11 H11B . . 109.2 ?
C10 C11 H11B . . 109.2 ?
H11A C11 H11B . . 107.9 ?
O3 C12 O4 . . 120.7(3) ?
O3 C12 C11 . . 120.6(3) ?
O4 C12 C11 . . 118.6(3) ?
C10 C13 H13A . . 109.5 ?
C10 C13 H13B . . 109.5 ?
H13A C13 H13B . . 109.5 ?
C10 C13 H13C . . 109.5 ?
H13A C13 H13C . . 109.5 ?
H13B C13 H13C . . 109.5 ?
C10 C14 H14A . . 109.5 ?
C10 C14 H14B . . 109.5 ?
H14A C14 H14B . . 109.5 ?
C10 C14 H14C . . 109.5 ?
H14A C14 H14C . . 109.5 ?

loop_
_geom_bond_atom_site_label_1
_geom_bond_atom_site_label_2
_geom_bond_site_symmetry_2
_geom_bond_distance
_geom_bond_publ_flag
Cd1 O6 . 2.284(2) ?
Cd1 N1 . 2.323(3) ?
Cd1 O5 . 2.364(2) ?
Cd1 O4 2_566 2.374(3) ?
Cd1 O1 . 2.378(2) ?
Cd1 O2 . 2.435(2) ?
Cd1 O3 2_566 2.540(2) ?
O1 C9 . 1.268(4) ?
O2 C9 . 1.258(4) ?
O3 C12 . 1.256(4) ?
O4 C12 . 1.259(4) ?
O5 H5C . 0.84(4) ?
O5 H5D . 0.830(18) ?
O6 H6C . 0.851(18) ?
O6 H6D . 0.825(18) ?
N1 C5 . 1.336(4) ?
N1 C1 . 1.342(4) ?
N2 C6 . 1.474(4) ?
N2 C7 . 1.475(4) ?
N2 C8 . 1.478(4) ?
C1 C2 . 1.379(5) ?
C1 H1 . 0.9500 ?
C2 C3 . 1.369(5) ?
C2 H2 . 0.9500 ?
C3 C4 . 1.397(5) ?
C3 H3 . 0.9500 ?
C4 C5 . 1.386(4) ?
C4 C6 . 1.507(5) ?
C5 H5 . 0.9500 ?
C6 H6A . 0.9900 ?
C6 H6B . 0.9900 ?
C7 C8 2_656 1.506(4) ?
C7 H7A . 0.9900 ?
C7 H7B . 0.9900 ?
C8 C7 2_656 1.506(4) ?
C8 H8A . 0.9900 ?
C8 H8B . 0.9900 ?
C9 C10 . 1.539(4) ?
C10 C14 . 1.528(4) ?
C10 C13 . 1.532(4) ?
C10 C11 . 1.553(5) ?
C11 C12 . 1.523(4) ?
C11 H11A . 0.9900 ?
C11 H11B . 0.9900 ?
C13 H13A . 0.9800 ?
C13 H13B . 0.9800 ?
C13 H13C . 0.9800 ?
C14 H14A . 0.9800 ?
C14 H14B . 0.9800 ?
C14 H14C . 0.9800 ?

loop_
_geom_hbond_atom_site_label_D
_geom_hbond_atom_site_label_H
_geom_hbond_atom_site_label_A
_geom_hbond_site_symmetry_A
_geom_hbond_distance_DH
_geom_hbond_distance_HA
_geom_hbond_distance_DA
_geom_hbond_angle_DHA
_geom_hbond_publ_flag
O5 H5C O4 . 0.84(4) 1.93(2) 2.705(3) 154(4) y
O5 H5D O1 2_566 0.830(18) 1.99(2) 2.744(3) 152(3) y
O6 H6C O3 1_655 0.851(18) 1.836(19) 2.679(3) 171(4) y
O6 H6D N2 2_666 0.825(18) 2.031(19) 2.851(4) 173(4) y

loop_
_geom_torsion_atom_site_label_1
_geom_torsion_atom_site_label_2
_geom_torsion_atom_site_label_3
_geom_torsion_atom_site_label_4
_geom_torsion_site_symmetry_1
_geom_torsion_site_symmetry_2
_geom_torsion_site_symmetry_3
_geom_torsion_site_symmetry_4
_geom_torsion
_geom_torsion_publ_flag
O6 Cd1 O1 C9 . . . . 116.54(18) ?
N1 Cd1 O1 C9 . . . . 30.2(2) ?
O5 Cd1 O1 C9 . . . . -67.12(18) ?
O4 Cd1 O1 C9 2_566 . . . -152.27(18) ?
O2 Cd1 O1 C9 . . . . 3.36(16) ?
O3 Cd1 O1 C9 2_566 . . . -148.30(17) ?
O6 Cd1 O2 C9 . . . . -76.80(18) ?
N1 Cd1 O2 C9 . . . . -166.58(17) ?
O5 Cd1 O2 C9 . . . . 102.99(18) ?
O4 Cd1 O2 C9 2_566 . . . 29.1(2) ?
O1 Cd1 O2 C9 . . . . -3.38(16) ?
O3 Cd1 O2 C9 2_566 . . . 117.4(2) ?
O6 Cd1 N1 C5 . . . . 89.2(2) ?
O5 Cd1 N1 C5 . . . . -86.3(2) ?
O4 Cd1 N1 C5 2_566 . . . -1.9(3) ?
O1 Cd1 N1 C5 . . . . 174.34(19) ?
O2 Cd1 N1 C5 . . . . -164.0(2) ?
O3 Cd1 N1 C5 2_566 . . . -6.7(2) ?
C9 Cd1 N1 C5 . . . . -170.8(2) ?
O6 Cd1 N1 C1 . . . . -96.0(2) ?
O5 Cd1 N1 C1 . . . . 88.5(2) ?
O4 Cd1 N1 C1 2_566 . . . 172.8(2) ?
O1 Cd1 N1 C1 . . . . -10.9(3) ?
O2 Cd1 N1 C1 . . . . 10.7(2) ?
O3 Cd1 N1 C1 2_566 . . . 168.1(2) ?
C9 Cd1 N1 C1 . . . . 4.0(3) ?
C5 N1 C1 C2 . . . . 1.5(5) ?
Cd1 N1 C1 C2 . . . . -173.4(2) ?
N1 C1 C2 C3 . . . . 0.2(5) ?
C1 C2 C3 C4 . . . . -2.1(5) ?
C2 C3 C4 C5 . . . . 2.1(5) ?
C2 C3 C4 C6 . . . . -175.2(3) ?
C1 N1 C5 C4 . . . . -1.4(5) ?
Cd1 N1 C5 C4 . . . . 173.5(2) ?
C3 C4 C5 N1 . . . . -0.4(5) ?
C6 C4 C5 N1 . . . . 176.9(3) ?
C7 N2 C6 C4 . . . . 66.3(3) ?
C8 N2 C6 C4 . . . . -174.1(3) ?
C5 C4 C6 N2 . . . . 34.4(4) ?
C3 C4 C6 N2 . . . . -148.3(3) ?
C6 N2 C7 C8 . . . 2_656 176.9(2) ?
C8 N2 C7 C8 . . . 2_656 57.5(3) ?
C6 N2 C8 C7 . . . 2_656 -178.9(2) ?
C7 N2 C8 C7 . . . 2_656 -57.7(4) ?
Cd1 O2 C9 O1 . . . . 6.1(3) ?
Cd1 O2 C9 C10 . . . . -170.7(2) ?
Cd1 O1 C9 O2 . . . . -6.2(3) ?
Cd1 O1 C9 C10 . . . . 170.6(2) ?
O6 Cd1 C9 O2 . . . . 109.28(17) ?
N1 Cd1 C9 O2 . . . . 14.88(19) ?
O5 Cd1 C9 O2 . . . . -72.93(17) ?
O4 Cd1 C9 O2 2_566 . . . -157.39(16) ?
O1 Cd1 C9 O2 . . . . 174.0(3) ?
O3 Cd1 C9 O2 2_566 . . . -126.3(2) ?
O6 Cd1 C9 O1 . . . . -64.73(18) ?
N1 Cd1 C9 O1 . . . . -159.13(16) ?
O5 Cd1 C9 O1 . . . . 113.06(18) ?
O4 Cd1 C9 O1 2_566 . . . 28.61(18) ?
O2 Cd1 C9 O1 . . . . -174.0(3) ?
O3 Cd1 C9 O1 2_566 . . . 59.7(3) ?
O2 C9 C10 C14 . . . . -162.7(3) ?
O1 C9 C10 C14 . . . . 20.4(4) ?
O2 C9 C10 C13 . . . . -41.4(4) ?
O1 C9 C10 C13 . . . . 141.7(3) ?
O2 C9 C10 C11 . . . . 75.4(3) ?
O1 C9 C10 C11 . . . . -101.5(3) ?
C14 C10 C11 C12 . . . . -68.5(3) ?
C13 C10 C11 C12 . . . . 170.5(3) ?
C9 C10 C11 C12 . . . . 53.1(3) ?
Cd1 O3 C12 O4 2_566 . . . 8.2(3) ?
Cd1 O3 C12 C11 2_566 . . . -169.0(2) ?
Cd1 O4 C12 O3 2_566 . . . -8.9(3) ?
Cd1 O4 C12 C11 2_566 . . . 168.4(2) ?
C10 C11 C12 O3 . . . . 89.1(3) ?
C10 C11 C12 O4 . . . . -88.2(3) ?
